data_2021389
loop_
_publ_author_name
'Shishkina, Svitlana V.'
'Levandovskiy, Igor A.'
'Ukrainets, Igor V.'
'Sidorenko, Lyudmila V.'
'Grinevich, Lina A.'
'Yanchuk, Igor B.'

_publ_section_title
;
 Polymorphic modifications of a
 1<i>H</i>-pyrrolo[3,2,1-<i>ij</i>]quinoline-5-carboxamide possessing
 strong diuretic properties
;
_journal_coeditor_code JX3022
_journal_issue 12
_journal_name_full 'Acta Crystallographica Section C'
_journal_page_first
;
;
_journal_paper_doi 10.1107/S2053229618016352
_journal_volume 74
_journal_year 2018
_chemical_formula_iupac 'C19 H16 N2 O4'
_chemical_formula_moiety 'C19 H16 N2 O4'
_chemical_formula_sum 'C19 H16 N2 O4'
_chemical_formula_weight 336.34
_chemical_name_systematic
6-Hydroxy-<i>N</i>-(4-methoxyphenyl)-4-oxo-2,4-dihydro-1<i>H</i>-pyrrolo[3,2,1-<i>ij</i>]quinoline-5-carboxamide
_space_group_crystal_system monoclinic
_space_group_IT_number 14
_space_group_name_Hall '-P 2yn'
_space_group_name_H-M_alt 'P 1 21/n 1'
_symmetry_space_group_name_Hall '-P 2yn'
_symmetry_space_group_name_H-M 'P 1 21/n 1'
_atom_sites_solution_hydrogens mixed
_audit_creation_method SHELXL-2016/6
_cell_angle_alpha 90
_cell_angle_beta 108.718(5)
_cell_angle_gamma 90
_cell_formula_units_Z 8
_cell_length_a 16.3612(6)
_cell_length_b 8.4646(3)
_cell_length_c 23.6668(12)
_cell_measurement_reflns_used 4692
_cell_measurement_temperature 293(2)
_cell_measurement_theta_max 29.2
_cell_measurement_theta_min 3.4
_cell_volume 3104.3(2)
_computing_cell_refinement
;
CrysAlis PRO (Agilent, 2013)
;
_computing_data_collection
;
CrysAlis PRO (Agilent, 2013)
;
_computing_data_reduction
;
CrysAlis PRO (Agilent, 2013)
;
_computing_publication_material
;
SHELXL2016 (Sheldrick, 2015b)
;
_computing_structure_refinement
;
SHELXL2016 (Sheldrick, 2015b)
;
_computing_structure_solution
;
SHELXT2014 (Sheldrick, 2015a)
;
_diffrn_ambient_temperature 293(2)
_diffrn_detector_area_resol_mean 16.1827
_diffrn_measured_fraction_theta_full 0.998
_diffrn_measured_fraction_theta_max 0.999
_diffrn_measurement_device_type 'Agilent Xcalibur Sapphire3'
_diffrn_measurement_method \w-scan
_diffrn_radiation_type MoK\a
_diffrn_radiation_wavelength 0.71073
_diffrn_reflns_av_R_equivalents 0.0394
_diffrn_reflns_av_unetI/netI 0.0395
_diffrn_reflns_limit_h_max 23
_diffrn_reflns_limit_h_min -23
_diffrn_reflns_limit_k_max 11
_diffrn_reflns_limit_k_min -11
_diffrn_reflns_limit_l_max 32
_diffrn_reflns_limit_l_min -33
_diffrn_reflns_number 34873
_diffrn_reflns_theta_full 25.242
_diffrn_reflns_theta_max 30.000
_diffrn_reflns_theta_min 3.016
_diffrn_source 'Enhance (Mo) X-ray Source'
_exptl_absorpt_coefficient_mu 0.102
_exptl_absorpt_correction_T_max 1.000
_exptl_absorpt_correction_T_min 0.936
_exptl_absorpt_correction_type multi-scan
_exptl_absorpt_process_details
;
(CrysAlis PRO; Agilent, 2013)
;
_exptl_crystal_colour colourless
_exptl_crystal_density_diffrn 1.439
_exptl_crystal_description parallelepiped
_exptl_crystal_F_000 1408
_exptl_crystal_size_max 0.200
_exptl_crystal_size_mid 0.100
_exptl_crystal_size_min 0.100
_refine_diff_density_max 0.433
_refine_diff_density_min -0.195
_refine_ls_extinction_method none
_refine_ls_goodness_of_fit_ref 1.028
_refine_ls_hydrogen_treatment mixed
_refine_ls_matrix_type full
_refine_ls_number_parameters 469
_refine_ls_number_reflns 9030
_refine_ls_number_restraints 0
_refine_ls_restrained_S_all 1.028
_refine_ls_R_factor_all 0.1121
_refine_ls_R_factor_gt 0.0590
_refine_ls_shift/su_max 0.001
_refine_ls_shift/su_mean 0.000
_refine_ls_structure_factor_coef Fsqd
_refine_ls_weighting_details 'w=1/[\s^2^(Fo^2^)+(0.0750P)^2^+0.1828P] where P=(Fo^2^+2Fc^2^)/3'
_refine_ls_weighting_scheme calc
_refine_ls_wR_factor_gt 0.1422
_refine_ls_wR_factor_ref 0.1598
_reflns_number_gt 5185
_reflns_number_total 9030
_reflns_threshold_expression 'I > 2\s(I)'
_cod_data_source_file jx3022sup1.cif
_cod_data_source_block 1m
_cod_database_code 2021389
_shelx_space_group_comment
;
The symmetry employed for this shelxl refinement is uniquely defined
by the following loop, which should always be used as a source of
symmetry information in preference to the above space-group names.
They are only intended as comments.
;
_shelx_estimated_absorpt_t_min 0.980
_shelx_estimated_absorpt_t_max 0.990

loop_
_space_group_symop_operation_xyz
'x, y, z'
'-x+1/2, y+1/2, -z+1/2'
'-x, -y, -z'
'x-1/2, -y-1/2, z-1/2'

loop_
_atom_site_type_symbol
_atom_site_label
_atom_site_fract_x
_atom_site_fract_y
_atom_site_fract_z
_atom_site_U_iso_or_equiv
_atom_site_adp_type
_atom_site_calc_flag
_atom_site_occupancy
O O1A 0.74686(8) 0.49626(16) 0.48665(6) 0.0587(3) Uani d 1
O O2A 0.70068(8) 0.14666(16) 0.63233(6) 0.0622(4) Uani d 1
H H2OA 0.6448(13) 0.168(2) 0.5870(10) 0.072(6) Uiso d 1
O O3A 0.58038(8) 0.19520(16) 0.54028(6) 0.0611(3) Uani d 1
O O4A 0.26835(8) 0.42695(18) 0.30262(6) 0.0681(4) Uani d 1
N N1A 0.85249(8) 0.44630(16) 0.57365(6) 0.0436(3) Uani d 1
N N2A 0.59387(9) 0.37211(19) 0.47159(7) 0.0526(4) Uani d 1
H H2NA 0.6437(12) 0.440(2) 0.4637(8) 0.063(5) Uiso d 1
C C1A 0.88220(10) 0.37660(19) 0.62850(7) 0.0425(4) Uani d 1
C C2A 0.96700(11) 0.4234(2) 0.65878(9) 0.0515(4) Uani d 1
C C3A 1.00424(12) 0.3636(2) 0.71434(9) 0.0599(5) Uani d 1
H H3A 1.060439 0.391757 0.736214 0.072 Uiso calc 1
C C4A 0.95778(13) 0.2587(3) 0.73894(9) 0.0654(5) Uani d 1
H H4A 0.984081 0.219074 0.777134 0.078 Uiso calc 1
C C5A 0.87500(12) 0.2133(2) 0.70817(8) 0.0558(5) Uani d 1
H H5A 0.845824 0.143024 0.725087 0.067 Uiso calc 1
C C6A 0.83457(10) 0.2749(2) 0.65042(8) 0.0463(4) Uani d 1
C C7A 0.74839(11) 0.2460(2) 0.61244(8) 0.0463(4) Uani d 1
C C8A 0.71632(10) 0.3204(2) 0.55778(8) 0.0443(4) Uani d 1
C C9A 0.77049(10) 0.4271(2) 0.53587(7) 0.0443(4) Uani d 1
C C10A 0.91971(11) 0.5454(2) 0.56190(8) 0.0515(4) Uani d 1
H H10A 0.900249 0.653749 0.553662 0.062 Uiso calc 1
H H10B 0.935160 0.504818 0.528352 0.062 Uiso calc 1
C C11A 0.99610(11) 0.5344(2) 0.61976(9) 0.0574(5) Uani d 1
H H11A 1.046828 0.493512 0.611972 0.069 Uiso calc 1
H H11B 1.009643 0.637359 0.638422 0.069 Uiso calc 1
C C12A 0.62522(10) 0.2913(2) 0.52212(8) 0.0478(4) Uani d 1
C C13A 0.50888(10) 0.3741(2) 0.43050(8) 0.0470(4) Uani d 1
C C14A 0.44826(11) 0.2568(2) 0.42463(9) 0.0572(5) Uani d 1
H H14A 0.461797 0.168149 0.449062 0.069 Uiso calc 1
C C15A 0.36672(11) 0.2709(3) 0.38217(9) 0.0584(5) Uani d 1
H H15A 0.325829 0.191907 0.378589 0.070 Uiso calc 1
C C16A 0.34666(10) 0.4006(2) 0.34573(8) 0.0523(4) Uani d 1
C C17A 0.40749(12) 0.5162(2) 0.35083(9) 0.0589(5) Uani d 1
H H17A 0.394352 0.603621 0.325711 0.071 Uiso calc 1
C C18A 0.48782(12) 0.5031(2) 0.39300(9) 0.0559(5) Uani d 1
H H18A 0.528464 0.582360 0.396261 0.067 Uiso calc 1
C C19A 0.20382(13) 0.3108(4) 0.29391(12) 0.0920(8) Uani d 1
H H19D 0.153321 0.342948 0.262212 0.138 Uiso calc 1
H H19E 0.189588 0.297943 0.329963 0.138 Uiso calc 1
H H19F 0.224567 0.212397 0.283621 0.138 Uiso calc 1
O O1B 0.04148(7) 0.75087(15) 0.52178(6) 0.0547(3) Uani d 1
O O2B 0.16469(10) 1.10893(16) 0.41594(6) 0.0629(4) Uani d 1
H H2B 0.0997(19) 1.097(3) 0.3881(12) 0.122(10) Uiso d 1
O O3B 0.01404(9) 1.02595(16) 0.36929(6) 0.0623(4) Uani d 1
O O4B -0.37976(9) 0.77522(19) 0.25318(6) 0.0698(4) Uani d 1
N N1B 0.17953(9) 0.82858(16) 0.55953(6) 0.0461(3) Uani d 1
N N2B -0.05060(10) 0.85478(19) 0.41577(7) 0.0508(4) Uani d 1
H H2NB -0.0395(14) 0.807(3) 0.4485(10) 0.075(7) Uiso d 1
C C1B 0.24943(11) 0.91730(19) 0.55775(8) 0.0454(4) Uani d 1
C C2B 0.32110(11) 0.8902(2) 0.60702(8) 0.0506(4) Uani d 1
C C3B 0.39528(12) 0.9713(2) 0.61031(10) 0.0598(5) Uani d 1
H H3B 0.445269 0.955582 0.642410 0.072 Uiso calc 1
C C4B 0.39498(13) 1.0772(2) 0.56513(10) 0.0637(5) Uani d 1
H H4B 0.445044 1.133367 0.568074 0.076 Uiso calc 1
C C5B 0.32319(13) 1.1012(2) 0.51657(10) 0.0593(5) Uani d 1
H H5B 0.324988 1.172299 0.487043 0.071 Uiso calc 1
C C6B 0.24665(11) 1.0179(2) 0.51143(8) 0.0480(4) Uani d 1
C C7B 0.16733(12) 1.02105(19) 0.46283(8) 0.0476(4) Uani d 1
C C8B 0.09630(11) 0.93260(19) 0.46489(8) 0.0451(4) Uani d 1
C C9B 0.10185(11) 0.83223(19) 0.51611(8) 0.0442(4) Uani d 1
C C10B 0.20191(11) 0.7322(2) 0.61391(8) 0.0534(4) Uani d 1
H H10C 0.193126 0.620777 0.604224 0.064 Uiso calc 1
H H10D 0.167387 0.761914 0.638739 0.064 Uiso calc 1
C C11B 0.29861(12) 0.7682(2) 0.64571(10) 0.0629(5) Uani d 1
H H11C 0.307629 0.809139 0.685534 0.076 Uiso calc 1
H H11D 0.333335 0.673827 0.648551 0.076 Uiso calc 1
C C12B 0.01696(11) 0.9412(2) 0.41345(8) 0.0487(4) Uani d 1
C C13B -0.13289(11) 0.8364(2) 0.37293(8) 0.0480(4) Uani d 1
C C14B -0.15961(12) 0.9098(2) 0.31745(8) 0.0574(5) Uani d 1
H H14B -0.121916 0.975500 0.306232 0.069 Uiso calc 1
C C15B -0.24170(12) 0.8853(2) 0.27922(9) 0.0597(5) Uani d 1
H H15B -0.258941 0.934357 0.242099 0.072 Uiso calc 1
C C16B -0.29903(11) 0.7893(2) 0.29486(8) 0.0527(4) Uani d 1
C C17B -0.27343(11) 0.7156(2) 0.34979(8) 0.0521(4) Uani d 1
H H17B -0.311393 0.650005 0.360766 0.062 Uiso calc 1
C C18B -0.19070(11) 0.7402(2) 0.38840(8) 0.0510(4) Uani d 1
H H18B -0.173635 0.691119 0.425511 0.061 Uiso calc 1
C C19B -0.44396(13) 0.6938(3) 0.26915(10) 0.0739(6) Uani d 1
H H19A -0.496563 0.693558 0.236054 0.111 Uiso calc 1
H H19B -0.453541 0.745325 0.302620 0.111 Uiso calc 1
H H19C -0.425626 0.587021 0.279694 0.111 Uiso calc 1

loop_
_atom_site_aniso_label
_atom_site_aniso_U_11
_atom_site_aniso_U_22
_atom_site_aniso_U_33
_atom_site_aniso_U_12
_atom_site_aniso_U_13
_atom_site_aniso_U_23
O1A 0.0512(7) 0.0707(9) 0.0502(8) -0.0037(6) 0.0109(6) 0.0115(6)
O2A 0.0534(7) 0.0717(9) 0.0629(9) -0.0112(7) 0.0207(7) 0.0129(7)
O3A 0.0478(7) 0.0727(9) 0.0621(9) -0.0126(6) 0.0163(6) 0.0021(7)
O4A 0.0468(7) 0.0895(10) 0.0583(9) 0.0047(7) 0.0035(6) -0.0025(7)
N1A 0.0387(7) 0.0461(7) 0.0477(9) -0.0031(6) 0.0163(6) 0.0024(6)
N2A 0.0423(7) 0.0629(9) 0.0488(9) 0.0001(7) 0.0094(7) 0.0008(7)
C1A 0.0418(8) 0.0432(9) 0.0409(9) 0.0047(7) 0.0110(7) -0.0019(7)
C2A 0.0436(9) 0.0513(10) 0.0570(12) -0.0002(8) 0.0123(8) -0.0026(8)
C3A 0.0437(9) 0.0690(12) 0.0584(12) -0.0022(9) 0.0046(9) 0.0003(10)
C4A 0.0605(11) 0.0759(13) 0.0510(12) 0.0023(10) 0.0055(9) 0.0105(10)
C5A 0.0570(10) 0.0628(11) 0.0483(11) 0.0000(9) 0.0176(9) 0.0084(9)
C6A 0.0452(9) 0.0507(9) 0.0455(10) 0.0015(8) 0.0180(8) -0.0018(8)
C7A 0.0494(9) 0.0454(9) 0.0502(11) -0.0007(7) 0.0246(8) 0.0002(8)
C8A 0.0368(8) 0.0484(9) 0.0486(10) -0.0023(7) 0.0147(7) -0.0094(7)
C9A 0.0453(8) 0.0471(9) 0.0399(10) 0.0045(7) 0.0131(7) -0.0013(7)
C10A 0.0465(9) 0.0494(9) 0.0616(12) -0.0070(8) 0.0214(9) -0.0005(8)
C11A 0.0471(9) 0.0537(10) 0.0708(13) -0.0080(8) 0.0181(9) -0.0015(9)
C12A 0.0414(8) 0.0535(10) 0.0497(11) -0.0019(8) 0.0162(8) -0.0070(8)
C13A 0.0402(8) 0.0578(10) 0.0424(10) 0.0008(8) 0.0122(7) -0.0075(8)
C14A 0.0472(9) 0.0641(11) 0.0573(12) -0.0014(9) 0.0127(8) 0.0044(9)
C15A 0.0440(9) 0.0732(13) 0.0553(12) -0.0087(9) 0.0123(8) -0.0019(10)
C16A 0.0412(9) 0.0703(12) 0.0435(10) 0.0057(9) 0.0110(8) -0.0094(9)
C17A 0.0588(11) 0.0565(11) 0.0540(12) 0.0049(9) 0.0080(9) -0.0003(9)
C18A 0.0528(10) 0.0523(10) 0.0578(12) -0.0039(9) 0.0109(9) -0.0042(9)
C19A 0.0479(11) 0.133(2) 0.0800(18) -0.0116(14) -0.0009(11) -0.0004(16)
O1B 0.0478(6) 0.0621(8) 0.0530(8) -0.0100(6) 0.0145(6) 0.0083(6)
O2B 0.0735(9) 0.0617(8) 0.0604(9) -0.0073(7) 0.0308(7) 0.0105(7)
O3B 0.0682(8) 0.0669(8) 0.0519(8) -0.0001(7) 0.0194(7) 0.0134(6)
O4B 0.0569(8) 0.0909(10) 0.0530(9) 0.0029(7) 0.0054(6) 0.0048(7)
N1B 0.0475(7) 0.0428(7) 0.0479(9) -0.0048(6) 0.0150(7) 0.0015(6)
N2B 0.0507(8) 0.0577(9) 0.0435(9) 0.0021(7) 0.0146(7) 0.0050(7)
C1B 0.0499(9) 0.0378(8) 0.0535(11) -0.0055(7) 0.0233(8) -0.0089(7)
C2B 0.0495(9) 0.0471(9) 0.0562(11) -0.0033(8) 0.0184(8) -0.0080(8)
C3B 0.0505(10) 0.0610(11) 0.0671(13) -0.0086(9) 0.0180(9) -0.0162(10)
C4B 0.0567(11) 0.0626(12) 0.0784(15) -0.0167(10) 0.0312(11) -0.0163(11)
C5B 0.0663(12) 0.0536(11) 0.0696(14) -0.0120(9) 0.0378(11) -0.0068(9)
C6B 0.0546(10) 0.0419(9) 0.0545(11) -0.0050(8) 0.0274(9) -0.0074(8)
C7B 0.0598(10) 0.0394(8) 0.0513(11) 0.0015(8) 0.0287(9) -0.0005(7)
C8B 0.0520(9) 0.0405(8) 0.0476(10) 0.0014(7) 0.0227(8) -0.0011(7)
C9B 0.0467(9) 0.0419(8) 0.0470(10) -0.0017(7) 0.0193(8) -0.0031(7)
C10B 0.0553(10) 0.0528(10) 0.0479(11) -0.0080(8) 0.0107(8) 0.0054(8)
C11B 0.0541(10) 0.0645(12) 0.0615(13) -0.0078(9) 0.0063(9) 0.0046(10)
C12B 0.0569(10) 0.0460(9) 0.0473(11) 0.0049(8) 0.0223(8) -0.0022(8)
C13B 0.0506(9) 0.0495(9) 0.0456(10) 0.0086(8) 0.0177(8) -0.0005(8)
C14B 0.0599(11) 0.0684(12) 0.0468(11) -0.0011(10) 0.0211(9) 0.0050(9)
C15B 0.0648(11) 0.0707(13) 0.0437(11) 0.0078(10) 0.0177(9) 0.0074(9)
C16B 0.0516(10) 0.0573(10) 0.0474(11) 0.0080(9) 0.0134(8) -0.0048(8)
C17B 0.0518(10) 0.0502(10) 0.0540(11) 0.0046(8) 0.0166(9) 0.0026(8)
C18B 0.0563(10) 0.0505(10) 0.0454(11) 0.0091(8) 0.0151(8) 0.0043(8)
C19B 0.0570(11) 0.0972(17) 0.0632(14) -0.0075(12) 0.0133(10) -0.0110(12)

loop_
_atom_type_symbol
_atom_type_description
_atom_type_scat_dispersion_real
_atom_type_scat_dispersion_imag
_atom_type_scat_source
C C 0.0033 0.0016 'International Tables Vol C Tables 4.2.6.8 and 6.1.1.4'
H H 0.0000 0.0000 'International Tables Vol C Tables 4.2.6.8 and 6.1.1.4'
N N 0.0061 0.0033 'International Tables Vol C Tables 4.2.6.8 and 6.1.1.4'
O O 0.0106 0.0060 'International Tables Vol C Tables 4.2.6.8 and 6.1.1.4'

loop_
_geom_angle_atom_site_label_1
_geom_angle_atom_site_label_2
_geom_angle_atom_site_label_3
_geom_angle
C16A O4A C19A 118.10(17)
C9A N1A C1A 123.21(14)
C9A N1A C10A 125.40(14)
C1A N1A C10A 111.38(13)
C12A N2A C13A 129.29(16)
N1A C1A C6A 124.00(15)
N1A C1A C2A 110.89(15)
C6A C1A C2A 125.11(16)
C3A C2A C1A 116.96(17)
C3A C2A C11A 134.32(16)
C1A C2A C11A 108.72(16)
C2A C3A C4A 120.07(17)
C5A C4A C3A 121.91(19)
C4A C5A C6A 119.12(18)
C1A C6A C5A 116.83(16)
C1A C6A C7A 115.82(16)
C5A C6A C7A 127.33(16)
O2A C7A C8A 121.93(16)
O2A C7A C6A 117.23(16)
C8A C7A C6A 120.84(15)
C7A C8A C9A 121.26(15)
C7A C8A C12A 117.96(15)
C9A C8A C12A 120.78(16)
O1A C9A N1A 120.08(15)
O1A C9A C8A 125.12(15)
N1A C9A C8A 114.79(15)
N1A C10A C11A 103.89(14)
C2A C11A C10A 105.05(14)
O3A C12A N2A 122.71(16)
O3A C12A C8A 120.23(17)
N2A C12A C8A 117.05(16)
C14A C13A C18A 118.83(16)
C14A C13A N2A 125.16(17)
C18A C13A N2A 115.99(16)
C13A C14A C15A 120.17(18)
C16A C15A C14A 120.18(18)
C15A C16A C17A 119.72(17)
C15A C16A O4A 125.10(17)
C17A C16A O4A 115.18(18)
C16A C17A C18A 120.19(18)
C17A C18A C13A 120.90(18)
C16B O4B C19B 118.52(16)
C9B N1B C1B 123.34(15)
C9B N1B C10B 125.96(14)
C1B N1B C10B 110.69(14)
C12B N2B C13B 129.78(17)
C6B C1B N1B 123.00(16)
C6B C1B C2B 125.20(16)
N1B C1B C2B 111.79(15)
C3B C2B C1B 117.37(17)
C3B C2B C11B 133.89(18)
C1B C2B C11B 108.71(15)
C2B C3B C4B 119.47(19)
C5B C4B C3B 121.99(18)
C4B C5B C6B 119.87(19)
C1B C6B C5B 116.07(18)
C1B C6B C7B 116.16(15)
C5B C6B C7B 127.73(17)
O2B C7B C8B 121.76(17)
O2B C7B C6B 117.44(16)
C8B C7B C6B 120.79(16)
C7B C8B C9B 120.71(16)
C7B C8B C12B 117.93(16)
C9B C8B C12B 121.35(15)
O1B C9B N1B 119.28(15)
O1B C9B C8B 124.83(16)
N1B C9B C8B 115.89(14)
N1B C10B C11B 104.19(14)
C2B C11B C10B 104.54(15)
O3B C12B N2B 122.27(17)
O3B C12B C8B 120.37(16)
N2B C12B C8B 117.36(16)
C18B C13B C14B 118.59(17)
C18B C13B N2B 116.78(16)
C14B C13B N2B 124.62(17)
C15B C14B C13B 119.95(18)
C14B C15B C16B 121.21(18)
O4B C16B C15B 115.94(17)
O4B C16B C17B 124.56(17)
C15B C16B C17B 119.50(17)
C16B C17B C18B 119.37(18)
C13B C18B C17B 121.38(17)

loop_
_geom_bond_atom_site_label_1
_geom_bond_atom_site_label_2
_geom_bond_distance
O1A C9A 1.249(2)
O2A C7A 1.332(2)
O3A C12A 1.260(2)
O4A C16A 1.376(2)
O4A C19A 1.408(3)
N1A C9A 1.362(2)
N1A C1A 1.365(2)
N1A C10A 1.479(2)
N2A C12A 1.330(2)
N2A C13A 1.418(2)
C1A C6A 1.370(2)
C1A C2A 1.399(2)
C2A C3A 1.358(3)
C2A C11A 1.498(3)
C3A C4A 1.410(3)
C4A C5A 1.371(3)
C5A C6A 1.413(3)
C6A C7A 1.429(2)
C7A C8A 1.382(2)
C8A C9A 1.472(2)
C8A C12A 1.479(2)
C10A C11A 1.532(3)
C13A C14A 1.378(2)
C13A C18A 1.379(3)
C14A C15A 1.394(3)
C15A C16A 1.369(3)
C16A C17A 1.373(3)
C17A C18A 1.376(3)
O1B C9B 1.2461(19)
O2B C7B 1.325(2)
O3B C12B 1.256(2)
O4B C16B 1.377(2)
O4B C19B 1.406(3)
N1B C9B 1.354(2)
N1B C1B 1.380(2)
N1B C10B 1.468(2)
N2B C12B 1.341(2)
N2B C13B 1.410(2)
C1B C6B 1.377(2)
C1B C2B 1.382(2)
C2B C3B 1.374(2)
C2B C11B 1.502(3)
C3B C4B 1.394(3)
C4B C5B 1.369(3)
C5B C6B 1.408(2)
C6B C7B 1.432(3)
C7B C8B 1.396(2)
C8B C9B 1.459(2)
C8B C12B 1.469(3)
C10B C11B 1.549(2)
C13B C18B 1.383(2)
C13B C14B 1.390(2)
C14B C15B 1.373(3)
C15B C16B 1.379(3)
C16B C17B 1.380(3)
C17B C18B 1.384(2)

loop_
_geom_hbond_atom_site_label_D
_geom_hbond_atom_site_label_H
_geom_hbond_atom_site_label_A
_geom_hbond_distance_DH
_geom_hbond_distance_HA
_geom_hbond_distance_DA
_geom_hbond_angle_DHA
O2A H2OA O3A 1.18(2) 1.28(2) 2.4571(18) 175.3(19)
O2B H2B O3B 1.06(3) 1.46(3) 2.4579(19) 155(3)
N2A H2NA O1A 1.060(19) 1.669(19) 2.6314(19) 148.4(16)
N2B H2NB O1B 0.84(2) 1.87(2) 2.629(2) 149(2)

loop_
_geom_torsion_atom_site_label_1
_geom_torsion_atom_site_label_2
_geom_torsion_atom_site_label_3
_geom_torsion_atom_site_label_4
_geom_torsion
C9A N1A C1A C6A 3.0(2)
C10A N1A C1A C6A -178.04(15)
C9A N1A C1A C2A -176.87(15)
C10A N1A C1A C2A 2.08(19)
N1A C1A C2A C3A 179.43(16)
C6A C1A C2A C3A -0.4(3)
N1A C1A C2A C11A -0.3(2)
C6A C1A C2A C11A 179.78(16)
C1A C2A C3A C4A 0.3(3)
C11A C2A C3A C4A 180.0(2)
C2A C3A C4A C5A 0.3(3)
C3A C4A C5A C6A -0.8(3)
N1A C1A C6A C5A -179.84(15)
C2A C1A C6A C5A 0.0(3)
N1A C1A C6A C7A -1.3(2)
C2A C1A C6A C7A 178.60(16)
C4A C5A C6A C1A 0.6(3)
C4A C5A C6A C7A -177.81(18)
C1A C6A C7A O2A 179.50(15)
C5A C6A C7A O2A -2.1(3)
C1A C6A C7A C8A -1.3(2)
C5A C6A C7A C8A 177.14(17)
O2A C7A C8A C9A -178.63(15)
C6A C7A C8A C9A 2.2(2)
O2A C7A C8A C12A 2.2(2)
C6A C7A C8A C12A -176.96(15)
C1A N1A C9A O1A 178.83(15)
C10A N1A C9A O1A 0.0(3)
C1A N1A C9A C8A -2.0(2)
C10A N1A C9A C8A 179.25(14)
C7A C8A C9A O1A 178.60(16)
C12A C8A C9A O1A -2.3(3)
C7A C8A C9A N1A -0.6(2)
C12A C8A C9A N1A 178.55(14)
C9A N1A C10A C11A 176.08(15)
C1A N1A C10A C11A -2.84(19)
C3A C2A C11A C10A 178.9(2)
C1A C2A C11A C10A -1.4(2)
N1A C10A C11A C2A 2.46(18)
C13A N2A C12A O3A 2.4(3)
C13A N2A C12A C8A -176.59(16)
C7A C8A C12A O3A -3.5(2)
C9A C8A C12A O3A 177.37(15)
C7A C8A C12A N2A 175.53(15)
C9A C8A C12A N2A -3.6(2)
C12A N2A C13A C14A -21.9(3)
C12A N2A C13A C18A 159.89(18)
C18A C13A C14A C15A -1.2(3)
N2A C13A C14A C15A -179.40(17)
C13A C14A C15A C16A 0.6(3)
C14A C15A C16A C17A 0.6(3)
C14A C15A C16A O4A -179.67(17)
C19A O4A C16A C15A -1.5(3)
C19A O4A C16A C17A 178.27(19)
C15A C16A C17A C18A -1.0(3)
O4A C16A C17A C18A 179.19(17)
C16A C17A C18A C13A 0.4(3)
C14A C13A C18A C17A 0.7(3)
N2A C13A C18A C17A 179.11(17)
C9B N1B C1B C6B -0.1(2)
C10B N1B C1B C6B 179.59(16)
C9B N1B C1B C2B -179.17(15)
C10B N1B C1B C2B 0.6(2)
C6B C1B C2B C3B 0.7(3)
N1B C1B C2B C3B 179.66(15)
C6B C1B C2B C11B -177.65(17)
N1B C1B C2B C11B 1.4(2)
C1B C2B C3B C4B 0.9(3)
C11B C2B C3B C4B 178.7(2)
C2B C3B C4B C5B -1.4(3)
C3B C4B C5B C6B 0.3(3)
N1B C1B C6B C5B 179.42(15)
C2B C1B C6B C5B -1.7(3)
N1B C1B C6B C7B -2.7(2)
C2B C1B C6B C7B 176.18(16)
C4B C5B C6B C1B 1.2(3)
C4B C5B C6B C7B -176.40(18)
C1B C6B C7B O2B -175.72(14)
C5B C6B C7B O2B 1.9(3)
C1B C6B C7B C8B 3.4(2)
C5B C6B C7B C8B -179.08(16)
O2B C7B C8B C9B 177.73(15)
C6B C7B C8B C9B -1.3(2)
O2B C7B C8B C12B -0.9(2)
C6B C7B C8B C12B -179.92(15)
C1B N1B C9B O1B -178.48(14)
C10B N1B C9B O1B 1.8(3)
C1B N1B C9B C8B 2.3(2)
C10B N1B C9B C8B -177.40(15)
C7B C8B C9B O1B 179.28(15)
C12B C8B C9B O1B -2.1(3)
C7B C8B C9B N1B -1.5(2)
C12B C8B C9B N1B 177.04(14)
C9B N1B C10B C11B 177.59(16)
C1B N1B C10B C11B -2.13(19)
C3B C2B C11B C10B 179.5(2)
C1B C2B C11B C10B -2.6(2)
N1B C10B C11B C2B 2.8(2)
C13B N2B C12B O3B 1.5(3)
C13B N2B C12B C8B -177.99(16)
C7B C8B C12B O3B 0.0(2)
C9B C8B C12B O3B -178.61(15)
C7B C8B C12B N2B 179.51(15)
C9B C8B C12B N2B 0.9(2)
C12B N2B C13B C18B -178.96(16)
C12B N2B C13B C14B -0.1(3)
C18B C13B C14B C15B -0.4(3)
N2B C13B C14B C15B -179.26(17)
C13B C14B C15B C16B 0.4(3)
C19B O4B C16B C15B -172.82(18)
C19B O4B C16B C17B 6.8(3)
C14B C15B C16B O4B 179.23(18)
C14B C15B C16B C17B -0.4(3)
O4B C16B C17B C18B -179.18(17)
C15B C16B C17B C18B 0.4(3)
C14B C13B C18B C17B 0.4(3)
N2B C13B C18B C17B 179.38(16)
C16B C17B C18B C13B -0.4(3)

_cod_database_fobs_code 2021389
